data_4127450
loop_
_publ_author_name
'Antoni, Patrick W.'
'Bruckhoff, Tim'
'Hansmann, Max M.'

_publ_section_title
;
 Organic Redox Systems Based on Pyridinium-Carbene Hybrids.
;
_journal_issue 24
_journal_name_full 'Journal of the American Chemical Society'
_journal_page_first 9701
_journal_page_last 9711
_journal_paper_doi 10.1021/jacs.9b04249
_journal_volume 141
_journal_year 2019
_chemical_formula_moiety 'C41 H51 N3'
_chemical_formula_sum 'C41 H51 N3'
_chemical_formula_weight 585.84
_space_group_crystal_system orthorhombic
_space_group_IT_number 61
_space_group_name_Hall '-P 2ac 2ab'
_space_group_name_H-M_alt 'P b c a'
_symmetry_space_group_name_Hall '-P 2ac 2ab'
_symmetry_space_group_name_H-M 'P b c a'
_atom_sites_solution_hydrogens difmap
_atom_sites_solution_primary dual
_audit_creation_date 2019-04-11
_audit_creation_method
;
Olex2 1.2
(compiled 2018.05.29 svn.r3508 for OlexSys, GUI svn.r5506)
;
_cell_angle_alpha 90
_cell_angle_beta 90
_cell_angle_gamma 90
_cell_formula_units_Z 8
_cell_length_a 18.9227(5)
_cell_length_b 15.8869(5)
_cell_length_c 23.3040(6)
_cell_measurement_reflns_used 9811
_cell_measurement_temperature 99.99
_cell_measurement_theta_max 74.55
_cell_measurement_theta_min 4.10
_cell_volume 7005.7(3)
_computing_cell_refinement 'SAINT V8.38A (?, 2016)'
_computing_data_reduction 'SAINT V8.38A (?, 2016)'
_computing_molecular_graphics 'Olex2 (Dolomanov et al., 2009)'
_computing_publication_material 'Olex2 (Dolomanov et al., 2009)'
_computing_structure_refinement 'ShelXL (Sheldrick, 2015)'
_computing_structure_solution 'XT (Sheldrick, 2015)'
_diffrn_ambient_temperature 99.99
_diffrn_measured_fraction_theta_full 0.999
_diffrn_measured_fraction_theta_max 0.995
_diffrn_measurement_device_type 'Bruker APEX-II CCD'
_diffrn_measurement_method '\f and \w scans'
_diffrn_radiation_type CuK\a
_diffrn_radiation_wavelength 1.54178
_diffrn_reflns_av_R_equivalents 0.0268
_diffrn_reflns_av_unetI/netI 0.0139
_diffrn_reflns_Laue_measured_fraction_full 0.999
_diffrn_reflns_Laue_measured_fraction_max 0.995
_diffrn_reflns_limit_h_max 20
_diffrn_reflns_limit_h_min -23
_diffrn_reflns_limit_k_max 19
_diffrn_reflns_limit_k_min -18
_diffrn_reflns_limit_l_max 28
_diffrn_reflns_limit_l_min -29
_diffrn_reflns_number 53665
_diffrn_reflns_point_group_measured_fraction_full 0.999
_diffrn_reflns_point_group_measured_fraction_max 0.995
_diffrn_reflns_theta_full 67.679
_diffrn_reflns_theta_max 74.545
_diffrn_reflns_theta_min 4.099
_diffrn_standards_number 0
_exptl_absorpt_coefficient_mu 0.484
_exptl_absorpt_correction_T_max 0.7538
_exptl_absorpt_correction_T_min 0.7123
_exptl_absorpt_correction_type none
_exptl_absorpt_process_details
'SADABS-2016/2 (Bruker,2016/2) was used for absorption correction. wR2(int) was 0.0765 before and 0.0417 after correction. The Ratio of minimum to maximum transmission is 0.9449. The \l/2 correction factor is Not present.'
_exptl_crystal_colour red
_exptl_crystal_colour_primary red
_exptl_crystal_density_diffrn 1.111
_exptl_crystal_description needle
_exptl_crystal_F_000 2544
_exptl_crystal_recrystallization_method 'The material was recrystallised from thf by slow evaporation'
_exptl_crystal_size_max 0.33
_exptl_crystal_size_mid 0.076
_exptl_crystal_size_min 0.055
_refine_diff_density_max 0.218
_refine_diff_density_min -0.206
_refine_diff_density_rms 0.033
_refine_ls_extinction_method none
_refine_ls_goodness_of_fit_ref 1.026
_refine_ls_hydrogen_treatment refall
_refine_ls_matrix_type full
_refine_ls_number_parameters 613
_refine_ls_number_reflns 7137
_refine_ls_number_restraints 3
_refine_ls_restrained_S_all 1.026
_refine_ls_R_factor_all 0.0379
_refine_ls_R_factor_gt 0.0350
_refine_ls_shift/su_max 0.001
_refine_ls_shift/su_mean 0.000
_refine_ls_structure_factor_coef Fsqd
_refine_ls_weighting_details 'w=1/[\s^2^(Fo^2^)+(0.0442P)^2^+2.4067P] where P=(Fo^2^+2Fc^2^)/3'
_refine_ls_weighting_scheme calc
_refine_ls_wR_factor_gt 0.0880
_refine_ls_wR_factor_ref 0.0903
_reflns_Friedel_coverage 0.000
_reflns_number_gt 6559
_reflns_number_total 7137
_reflns_threshold_expression 'I > 2\s(I)'
_cod_data_source_file ja9b04249_si_006.cif
_cod_data_source_block pbca
_cod_database_code 4127450
_shelx_shelxl_version_number 2018/3
_shelx_space_group_comment
;
The symmetry employed for this shelxl refinement is uniquely defined
by the following loop, which should always be used as a source of
symmetry information in preference to the above space-group names.
They are only intended as comments.
;
_shelx_estimated_absorpt_t_max 0.974
_shelx_estimated_absorpt_t_min 0.857
_olex2_refinement_description
;
1. Restrained distances
 C40-H40A \\sim C40-H40D
 with sigma of 0.02
 C40-H40B \\sim C40-H40F
 with sigma of 0.02
 C40-H40C \\sim C40-H40E
 with sigma of 0.02
2. Others
 Fixed Sof: H40A(0.5) H40B(0.5) H40C(0.5) H40D(0.5) H40E(0.5) H40F(0.5)
;
_olex2_diffrn_ambient_temperature_device 'Oxford Cryosystems Cryostream 800'
_olex2_submission_special_instructions 'No special instructions were received'

loop_
_space_group_symop_operation_xyz
'x, y, z'
'-x+1/2, -y, z+1/2'
'-x, y+1/2, -z+1/2'
'x+1/2, -y+1/2, -z'
'-x, -y, -z'
'x-1/2, y, -z-1/2'
'x, -y-1/2, z-1/2'
'-x-1/2, y-1/2, z'

loop_
_atom_site_label
_atom_site_type_symbol
_atom_site_fract_x
_atom_site_fract_y
_atom_site_fract_z
_atom_site_U_iso_or_equiv
_atom_site_adp_type
_atom_site_occupancy
_atom_site_site_symmetry_order
_atom_site_calc_flag
_atom_site_refinement_flags_posn
_atom_site_refinement_flags_occupancy
_atom_site_disorder_assembly
_atom_site_disorder_group
N1 N 0.59609(4) 0.52560(5) 0.16248(3) 0.02006(18) Uani 1 1 d . . . .
N2 N 0.69122(4) 0.55599(5) 0.21567(3) 0.01836(17) Uani 1 1 d . . . .
N3 N 0.47405(4) 0.59383(5) 0.35485(3) 0.01878(17) Uani 1 1 d . . . .
C1 C 0.61691(5) 0.55247(6) 0.21786(4) 0.01777(19) Uani 1 1 d . . . .
C2 C 0.57283(5) 0.57191(6) 0.26223(4) 0.01784(19) Uani 1 1 d . . . .
C3 C 0.59445(5) 0.58232(6) 0.32218(4) 0.0190(2) Uani 1 1 d . . . .
H3 H 0.6451(7) 0.5825(8) 0.3334(5) 0.025(3) Uiso 1 1 d . . . .
C4 C 0.54695(5) 0.59019(6) 0.36460(4) 0.0193(2) Uani 1 1 d . . . .
H4 H 0.5610(6) 0.5941(7) 0.4049(5) 0.021(3) Uiso 1 1 d . . . .
C5 C 0.42356(5) 0.57331(6) 0.39858(4) 0.01710(19) Uani 1 1 d . . . .
C6 C 0.41805(5) 0.49044(6) 0.41899(4) 0.01844(19) Uani 1 1 d . . . .
C7 C 0.36493(5) 0.47161(6) 0.45852(4) 0.0198(2) Uani 1 1 d . . . .
H7 H 0.3600(6) 0.4131(8) 0.4725(5) 0.022(3) Uiso 1 1 d . . . .
C8 C 0.31761(5) 0.53223(6) 0.47799(4) 0.0189(2) Uani 1 1 d . . . .
C9 C 0.32553(5) 0.61425(6) 0.45787(4) 0.01870(19) Uani 1 1 d . . . .
H9 H 0.2929(6) 0.6587(8) 0.4717(5) 0.021(3) Uiso 1 1 d . . . .
C10 C 0.37778(5) 0.63658(6) 0.41859(4) 0.01756(19) Uani 1 1 d . . . .
C11 C 0.38476(5) 0.72794(6) 0.39987(4) 0.0202(2) Uani 1 1 d . . . .
H11 H 0.4215(7) 0.7298(8) 0.3691(5) 0.025(3) Uiso 1 1 d . . . .
C12 C 0.41187(6) 0.78205(7) 0.44959(5) 0.0254(2) Uani 1 1 d . . . .
H12A H 0.4184(7) 0.8421(9) 0.4370(6) 0.032(3) Uiso 1 1 d . . . .
H12B H 0.3763(7) 0.7810(9) 0.4825(6) 0.034(4) Uiso 1 1 d . . . .
H12C H 0.4580(8) 0.7619(9) 0.4636(6) 0.036(4) Uiso 1 1 d . . . .
C13 C 0.31550(6) 0.76295(8) 0.37615(5) 0.0312(2) Uani 1 1 d . . . .
H13A H 0.3226(8) 0.8231(10) 0.3636(6) 0.040(4) Uiso 1 1 d . . . .
H13B H 0.2767(8) 0.7612(9) 0.4058(6) 0.037(4) Uiso 1 1 d . . . .
H13C H 0.3003(8) 0.7286(10) 0.3421(7) 0.048(4) Uiso 1 1 d . . . .
C14 C 0.46685(5) 0.42030(6) 0.39887(4) 0.0213(2) Uani 1 1 d . . . .
H14 H 0.5036(7) 0.4447(9) 0.3739(6) 0.032(3) Uiso 1 1 d . . . .
C15 C 0.50409(7) 0.37902(10) 0.44943(5) 0.0390(3) Uani 1 1 d . . . .
H15A H 0.5371(8) 0.3354(10) 0.4361(7) 0.045(4) Uiso 1 1 d . . . .
H15B H 0.4688(10) 0.3502(11) 0.4742(8) 0.059(5) Uiso 1 1 d . . . .
H15C H 0.5299(10) 0.4206(12) 0.4742(8) 0.068(5) Uiso 1 1 d . . . .
C16 C 0.42686(7) 0.35606(9) 0.36302(7) 0.0404(3) Uani 1 1 d . . . .
H16A H 0.4589(8) 0.3107(10) 0.3490(6) 0.043(4) Uiso 1 1 d . . . .
H16B H 0.4053(10) 0.3834(12) 0.3290(8) 0.067(5) Uiso 1 1 d . . . .
H16C H 0.3892(10) 0.3275(12) 0.3887(8) 0.067(5) Uiso 1 1 d . . . .
C17 C 0.25995(5) 0.51331(7) 0.52152(4) 0.0228(2) Uani 1 1 d . . . .
H17 H 0.2169(7) 0.5452(8) 0.5081(5) 0.025(3) Uiso 1 1 d . . . .
C18 C 0.28131(7) 0.54739(8) 0.58029(5) 0.0311(2) Uani 1 1 d . . . .
H18A H 0.3248(8) 0.5191(10) 0.5942(6) 0.041(4) Uiso 1 1 d . . . .
H18B H 0.2435(8) 0.5363(9) 0.6096(7) 0.042(4) Uiso 1 1 d . . . .
H18C H 0.2911(8) 0.6108(10) 0.5787(6) 0.041(4) Uiso 1 1 d . . . .
C19 C 0.23995(8) 0.42065(8) 0.52552(6) 0.0399(3) Uani 1 1 d . . . .
H19A H 0.1977(9) 0.4147(10) 0.5510(7) 0.049(4) Uiso 1 1 d . . . .
H19B H 0.2788(8) 0.3881(10) 0.5435(7) 0.042(4) Uiso 1 1 d . . . .
H19C H 0.2292(9) 0.3953(11) 0.4871(8) 0.055(5) Uiso 1 1 d . . . .
C20 C 0.49688(5) 0.58297(6) 0.25361(4) 0.0195(2) Uani 1 1 d . . . .
H20 H 0.4775(7) 0.5864(8) 0.2154(6) 0.026(3) Uiso 1 1 d . . . .
C21 C 0.45180(5) 0.59317(6) 0.29725(4) 0.01872(19) Uani 1 1 d . . . .
H21 H 0.4011(7) 0.6027(8) 0.2916(5) 0.023(3) Uiso 1 1 d . . . .
C22 C 0.73563(5) 0.60223(6) 0.25394(4) 0.01641(19) Uani 1 1 d . . . .
C23 C 0.78900(5) 0.55873(6) 0.28295(4) 0.01713(19) Uani 1 1 d . . . .
C24 C 0.83311(5) 0.60342(6) 0.31973(4) 0.01890(19) Uani 1 1 d . . . .
H24 H 0.8711(7) 0.5739(8) 0.3403(6) 0.028(3) Uiso 1 1 d . . . .
C25 C 0.82594(5) 0.68999(6) 0.32725(4) 0.0208(2) Uani 1 1 d . . . .
C26 C 0.77294(5) 0.73139(6) 0.29721(4) 0.0216(2) Uani 1 1 d . . . .
H26 H 0.7679(7) 0.7923(9) 0.3016(6) 0.029(3) Uiso 1 1 d . . . .
C27 C 0.72721(5) 0.68934(6) 0.26020(4) 0.0189(2) Uani 1 1 d . . . .
C28 C 0.67183(6) 0.73710(7) 0.22728(5) 0.0257(2) Uani 1 1 d . . . .
H28A H 0.6243(8) 0.7306(9) 0.2453(7) 0.042(4) Uiso 1 1 d . . . .
H28B H 0.6668(8) 0.7147(9) 0.1877(6) 0.035(4) Uiso 1 1 d . . . .
H28C H 0.6858(8) 0.7964(10) 0.2245(6) 0.041(4) Uiso 1 1 d . . . .
C29 C 0.87492(7) 0.73769(8) 0.36632(5) 0.0317(3) Uani 1 1 d . . . .
H29A H 0.8739(9) 0.7986(12) 0.3574(7) 0.056(5) Uiso 1 1 d . . . .
H29B H 0.9244(11) 0.7191(13) 0.3621(8) 0.074(6) Uiso 1 1 d . . . .
H29C H 0.8616(11) 0.7305(12) 0.4060(9) 0.074(6) Uiso 1 1 d . . . .
C30 C 0.79905(6) 0.46561(6) 0.27378(5) 0.0239(2) Uani 1 1 d . . . .
H30A H 0.7540(9) 0.4354(10) 0.2772(6) 0.042(4) Uiso 1 1 d . . . .
H30B H 0.8151(8) 0.4528(9) 0.2348(7) 0.041(4) Uiso 1 1 d . . . .
H30C H 0.8329(8) 0.4421(9) 0.3020(6) 0.034(4) Uiso 1 1 d . . . .
C31 C 0.71358(6) 0.53598(6) 0.15978(4) 0.0221(2) Uani 1 1 d . . . .
H31 H 0.7628(7) 0.5389(8) 0.1498(5) 0.025(3) Uiso 1 1 d . . . .
C32 C 0.65747(6) 0.51715(7) 0.12838(4) 0.0231(2) Uani 1 1 d . . . .
H32 H 0.6538(7) 0.4990(8) 0.0884(6) 0.030(3) Uiso 1 1 d . . . .
C33 C 0.53682(5) 0.47215(6) 0.15048(4) 0.0187(2) Uani 1 1 d . . . .
C34 C 0.52524(5) 0.39726(6) 0.18111(4) 0.0208(2) Uani 1 1 d . . . .
C35 C 0.46999(6) 0.34513(7) 0.16350(5) 0.0243(2) Uani 1 1 d . . . .
H35 H 0.4620(7) 0.2908(9) 0.1838(6) 0.031(3) Uiso 1 1 d . . . .
C36 C 0.42726(5) 0.36437(7) 0.11668(5) 0.0250(2) Uani 1 1 d . . . .
C37 C 0.43941(5) 0.43978(7) 0.08799(4) 0.0234(2) Uani 1 1 d . . . .
H37 H 0.4098(7) 0.4558(8) 0.0553(6) 0.025(3) Uiso 1 1 d . . . .
C38 C 0.49357(5) 0.49442(6) 0.10402(4) 0.0207(2) Uani 1 1 d . . . .
C39 C 0.50571(7) 0.57516(7) 0.07156(5) 0.0282(2) Uani 1 1 d . . . .
H39A H 0.5155(8) 0.6226(10) 0.0985(7) 0.041(4) Uiso 1 1 d . . . .
H39B H 0.5471(9) 0.5715(10) 0.0460(7) 0.048(4) Uiso 1 1 d . . . .
H39C H 0.4639(8) 0.5890(10) 0.0483(7) 0.045(4) Uiso 1 1 d . . . .
C40 C 0.37101(6) 0.30380(8) 0.09669(6) 0.0362(3) Uani 1 1 d D . . .
H40A H 0.3559(18) 0.320(2) 0.0560(12) 0.038(8) Uiso 0.5 1 d D P A 1
H40B H 0.3876(18) 0.2438(18) 0.0951(18) 0.050(9) Uiso 0.5 1 d D P B 1
H40C H 0.3265(15) 0.309(2) 0.1198(14) 0.046(8) Uiso 0.5 1 d D P C 1
H40D H 0.3564(19) 0.260(2) 0.1272(13) 0.048(9) Uiso 0.5 1 d D P D 2
H40E H 0.3892(16) 0.270(2) 0.0631(13) 0.038(8) Uiso 0.5 1 d D P E 2
H40F H 0.3297(17) 0.334(2) 0.0793(17) 0.045(9) Uiso 0.5 1 d D P F 2
C41 C 0.57139(6) 0.37030(7) 0.23054(5) 0.0271(2) Uani 1 1 d . . . .
H41A H 0.5574(7) 0.3998(9) 0.2660(6) 0.036(4) Uiso 1 1 d . . . .
H41B H 0.6221(8) 0.3820(9) 0.2228(6) 0.036(4) Uiso 1 1 d . . . .
H41C H 0.5662(8) 0.3091(10) 0.2371(6) 0.040(4) Uiso 1 1 d . . . .

loop_
_atom_site_aniso_label
_atom_site_aniso_U_11
_atom_site_aniso_U_22
_atom_site_aniso_U_33
_atom_site_aniso_U_23
_atom_site_aniso_U_13
_atom_site_aniso_U_12
N1 0.0189(4) 0.0275(4) 0.0138(4) -0.0036(3) 0.0030(3) -0.0022(3)
N2 0.0157(4) 0.0222(4) 0.0171(4) -0.0028(3) 0.0036(3) -0.0007(3)
N3 0.0143(4) 0.0285(4) 0.0135(4) -0.0022(3) 0.0012(3) -0.0017(3)
C1 0.0167(4) 0.0208(4) 0.0158(4) -0.0007(3) -0.0009(4) -0.0004(4)
C2 0.0162(4) 0.0221(5) 0.0152(4) -0.0018(3) 0.0007(3) -0.0003(4)
C3 0.0150(4) 0.0254(5) 0.0166(4) -0.0011(4) -0.0010(4) -0.0019(4)
C4 0.0167(4) 0.0263(5) 0.0148(4) -0.0023(4) -0.0018(4) -0.0028(4)
C5 0.0148(4) 0.0230(5) 0.0135(4) -0.0025(3) 0.0001(3) -0.0027(4)
C6 0.0172(4) 0.0211(5) 0.0170(4) -0.0043(4) -0.0014(4) -0.0006(4)
C7 0.0206(5) 0.0187(5) 0.0200(5) -0.0004(4) 0.0002(4) -0.0018(4)
C8 0.0165(4) 0.0234(5) 0.0168(4) -0.0002(4) 0.0006(4) -0.0025(4)
C9 0.0172(4) 0.0218(5) 0.0171(4) -0.0014(4) 0.0017(4) 0.0015(4)
C10 0.0167(4) 0.0209(5) 0.0151(4) -0.0003(3) -0.0009(3) -0.0017(4)
C11 0.0222(5) 0.0204(5) 0.0181(4) 0.0011(4) 0.0029(4) -0.0011(4)
C12 0.0306(6) 0.0214(5) 0.0241(5) 0.0005(4) -0.0019(4) -0.0037(4)
C13 0.0323(6) 0.0284(6) 0.0329(6) 0.0083(5) -0.0074(5) 0.0003(5)
C14 0.0204(5) 0.0223(5) 0.0212(5) -0.0055(4) 0.0014(4) 0.0014(4)
C15 0.0386(7) 0.0516(8) 0.0268(6) -0.0090(6) -0.0052(5) 0.0251(6)
C16 0.0346(6) 0.0380(7) 0.0486(8) -0.0254(6) -0.0118(6) 0.0083(6)
C17 0.0198(5) 0.0263(5) 0.0223(5) 0.0024(4) 0.0054(4) -0.0014(4)
C18 0.0323(6) 0.0401(7) 0.0207(5) 0.0020(5) 0.0068(5) -0.0015(5)
C19 0.0432(7) 0.0325(6) 0.0441(7) -0.0009(6) 0.0226(6) -0.0127(6)
C20 0.0179(5) 0.0260(5) 0.0146(4) -0.0020(4) -0.0016(4) 0.0014(4)
C21 0.0154(4) 0.0245(5) 0.0162(4) -0.0020(4) -0.0017(4) 0.0002(4)
C22 0.0147(4) 0.0190(4) 0.0155(4) 0.0004(3) 0.0038(3) -0.0011(3)
C23 0.0168(4) 0.0174(4) 0.0172(4) 0.0022(3) 0.0059(4) 0.0010(3)
C24 0.0155(4) 0.0232(5) 0.0180(4) 0.0039(4) 0.0026(4) 0.0013(4)
C25 0.0200(5) 0.0233(5) 0.0191(5) 0.0007(4) 0.0023(4) -0.0032(4)
C26 0.0253(5) 0.0156(5) 0.0238(5) 0.0001(4) 0.0022(4) -0.0003(4)
C27 0.0178(4) 0.0191(5) 0.0199(5) 0.0027(4) 0.0028(4) 0.0018(4)
C28 0.0255(5) 0.0214(5) 0.0303(6) 0.0033(4) -0.0032(4) 0.0044(4)
C29 0.0329(6) 0.0303(6) 0.0318(6) -0.0024(5) -0.0075(5) -0.0064(5)
C30 0.0276(5) 0.0177(5) 0.0265(5) 0.0010(4) 0.0028(4) 0.0048(4)
C31 0.0214(5) 0.0245(5) 0.0203(5) -0.0034(4) 0.0079(4) -0.0015(4)
C32 0.0237(5) 0.0288(5) 0.0169(5) -0.0037(4) 0.0066(4) -0.0024(4)
C33 0.0172(4) 0.0234(5) 0.0156(4) -0.0045(4) 0.0026(4) 0.0009(4)
C34 0.0207(5) 0.0243(5) 0.0175(4) -0.0023(4) 0.0038(4) 0.0037(4)
C35 0.0225(5) 0.0237(5) 0.0267(5) -0.0011(4) 0.0066(4) 0.0012(4)
C36 0.0177(5) 0.0268(5) 0.0306(5) -0.0076(4) 0.0033(4) 0.0019(4)
C37 0.0199(5) 0.0292(5) 0.0211(5) -0.0062(4) -0.0017(4) 0.0051(4)
C38 0.0213(5) 0.0242(5) 0.0167(4) -0.0033(4) 0.0025(4) 0.0035(4)
C39 0.0339(6) 0.0294(6) 0.0212(5) 0.0027(4) -0.0018(5) 0.0017(5)
C40 0.0245(6) 0.0324(6) 0.0518(8) -0.0074(6) -0.0045(6) -0.0031(5)
C41 0.0330(6) 0.0264(5) 0.0219(5) 0.0024(4) -0.0015(4) 0.0036(4)

loop_
_atom_type_symbol
_atom_type_description
_atom_type_scat_dispersion_real
_atom_type_scat_dispersion_imag
_atom_type_scat_source
C C 0.0181 0.0091 'International Tables Vol C Tables 4.2.6.8 and 6.1.1.4'
H H 0.0000 0.0000 'International Tables Vol C Tables 4.2.6.8 and 6.1.1.4'
N N 0.0311 0.0180 'International Tables Vol C Tables 4.2.6.8 and 6.1.1.4'

loop_
_geom_angle_atom_site_label_1
_geom_angle_atom_site_label_2
_geom_angle_atom_site_label_3
_geom_angle
C1 N1 C33 125.05(8)
C32 N1 C1 108.21(8)
C32 N1 C33 118.46(8)
C1 N2 C22 125.82(8)
C31 N2 C1 108.97(8)
C31 N2 C22 121.16(8)
C4 N3 C5 122.13(8)
C4 N3 C21 116.73(8)
C21 N3 C5 118.48(8)
N2 C1 N1 104.90(8)
C2 C1 N1 126.11(9)
C2 C1 N2 128.98(9)
C1 C2 C3 125.29(9)
C1 C2 C20 121.62(9)
C20 C2 C3 113.08(8)
C2 C3 H3 121.4(7)
C4 C3 C2 121.73(9)
C4 C3 H3 116.8(7)
N3 C4 H4 114.9(7)
C3 C4 N3 122.99(9)
C3 C4 H4 122.1(7)
C6 C5 N3 120.23(8)
C6 C5 C10 120.81(9)
C10 C5 N3 118.90(9)
C5 C6 C14 122.51(9)
C7 C6 C5 118.56(9)
C7 C6 C14 118.92(9)
C6 C7 H7 119.1(7)
C8 C7 C6 122.03(9)
C8 C7 H7 118.8(7)
C7 C8 C9 117.95(9)
C7 C8 C17 122.88(9)
C9 C8 C17 119.14(9)
C8 C9 H9 119.3(7)
C8 C9 C10 122.39(9)
C10 C9 H9 118.3(7)
C5 C10 C11 122.23(8)
C9 C10 C5 118.22(9)
C9 C10 C11 119.53(9)
C10 C11 H11 107.1(7)
C10 C11 C12 110.36(8)
C10 C11 C13 112.12(9)
C12 C11 H11 107.1(7)
C13 C11 H11 109.0(7)
C13 C11 C12 110.91(9)
C11 C12 H12A 110.7(8)
C11 C12 H12B 109.8(8)
C11 C12 H12C 111.4(8)
H12A C12 H12B 108.3(11)
H12A C12 H12C 107.2(11)
H12B C12 H12C 109.3(11)
C11 C13 H13A 109.6(9)
C11 C13 H13B 111.5(8)
C11 C13 H13C 109.5(9)
H13A C13 H13B 108.7(12)
H13A C13 H13C 108.9(12)
H13B C13 H13C 108.5(12)
C6 C14 H14 108.8(8)
C6 C14 C15 110.99(8)
C15 C14 H14 107.5(8)
C16 C14 C6 111.04(9)
C16 C14 H14 106.9(8)
C16 C14 C15 111.51(11)
C14 C15 H15A 110.7(9)
C14 C15 H15B 109.7(10)
C14 C15 H15C 112.8(11)
H15A C15 H15B 106.6(14)
H15A C15 H15C 109.7(14)
H15B C15 H15C 107.2(14)
C14 C16 H16A 111.3(9)
C14 C16 H16B 110.5(11)
C14 C16 H16C 108.6(11)
H16A C16 H16B 107.7(14)
H16A C16 H16C 106.9(14)
H16B C16 H16C 111.7(15)
C8 C17 H17 105.8(7)
C8 C17 C18 109.79(9)
C8 C17 C19 114.23(9)
C18 C17 H17 108.3(7)
C19 C17 H17 107.7(7)
C19 C17 C18 110.71(10)
C17 C18 H18A 110.7(9)
C17 C18 H18B 111.1(9)
C17 C18 H18C 111.3(8)
H18A C18 H18B 106.7(12)
H18A C18 H18C 107.9(12)
H18B C18 H18C 109.0(12)
C17 C19 H19A 109.1(9)
C17 C19 H19B 110.3(9)
C17 C19 H19C 112.6(10)
H19A C19 H19B 107.0(13)
H19A C19 H19C 109.3(13)
H19B C19 H19C 108.5(13)
C2 C20 H20 120.5(8)
C21 C20 C2 122.50(9)
C21 C20 H20 116.9(8)
N3 C21 H21 114.9(7)
C20 C21 N3 122.38(9)
C20 C21 H21 122.7(7)
C23 C22 N2 118.20(8)
C23 C22 C27 121.34(9)
C27 C22 N2 120.41(9)
C22 C23 C30 120.52(9)
C24 C23 C22 118.63(9)
C24 C23 C30 120.84(9)
C23 C24 H24 119.7(8)
C23 C24 C25 121.53(9)
C25 C24 H24 118.8(8)
C24 C25 C29 120.91(10)
C26 C25 C24 118.32(9)
C26 C25 C29 120.77(10)
C25 C26 H26 119.1(8)
C25 C26 C27 122.27(9)
C27 C26 H26 118.6(8)
C22 C27 C28 121.63(9)
C26 C27 C22 117.90(9)
C26 C27 C28 120.46(9)
C27 C28 H28A 111.2(9)
C27 C28 H28B 111.1(8)
C27 C28 H28C 109.3(9)
H28A C28 H28B 105.5(12)
H28A C28 H28C 111.7(12)
H28B C28 H28C 108.0(12)
C25 C29 H29A 110.7(10)
C25 C29 H29B 112.0(12)
C25 C29 H29C 111.0(12)
H29A C29 H29B 106.8(15)
H29A C29 H29C 108.3(15)
H29B C29 H29C 108.0(16)
C23 C30 H30A 111.0(9)
C23 C30 H30B 112.0(9)
C23 C30 H30C 111.0(8)
H30A C30 H30B 104.1(12)
H30A C30 H30C 108.8(12)
H30B C30 H30C 109.6(12)
N2 C31 H31 120.4(8)
C32 C31 N2 108.78(9)
C32 C31 H31 130.8(8)
N1 C32 H32 120.3(8)
C31 C32 N1 109.06(9)
C31 C32 H32 130.6(8)
C34 C33 N1 121.62(9)
C38 C33 N1 117.22(9)
C38 C33 C34 121.00(9)
C33 C34 C41 122.59(9)
C35 C34 C33 118.03(9)
C35 C34 C41 119.34(10)
C34 C35 H35 119.3(8)
C36 C35 C34 122.37(10)
C36 C35 H35 118.3(8)
C35 C36 C40 120.78(11)
C37 C36 C35 118.02(10)
C37 C36 C40 121.17(10)
C36 C37 H37 120.2(7)
C36 C37 C38 121.95(10)
C38 C37 H37 117.8(7)
C33 C38 C39 120.89(9)
C37 C38 C33 118.59(9)
C37 C38 C39 120.51(10)
C38 C39 H39A 110.8(9)
C38 C39 H39B 112.0(9)
C38 C39 H39C 110.2(9)
H39A C39 H39B 106.1(13)
H39A C39 H39C 109.1(12)
H39B C39 H39C 108.6(12)
C36 C40 H40A 109.1(17)
C36 C40 H40B 113.3(19)
C36 C40 H40C 111.9(19)
C36 C40 H40D 113.8(18)
C36 C40 H40E 109.9(17)
C36 C40 H40F 111.9(19)
H40A C40 H40B 107(3)
H40A C40 H40C 104(3)
H40B C40 H40C 111(3)
H40D C40 H40E 106(3)
H40D C40 H40F 113(3)
H40E C40 H40F 102(3)
C34 C41 H41A 110.4(8)
C34 C41 H41B 111.6(8)
C34 C41 H41C 109.8(8)
H41A C41 H41B 108.7(12)
H41A C41 H41C 108.2(12)
H41B C41 H41C 107.9(12)

loop_
_geom_bond_atom_site_label_1
_geom_bond_atom_site_label_2
_geom_bond_distance
N1 C1 1.4151(12)
N1 C32 1.4139(13)
N1 C33 1.4344(13)
N2 C1 1.4080(12)
N2 C22 1.4287(12)
N2 C31 1.4059(12)
N3 C4 1.3993(12)
N3 C5 1.4345(12)
N3 C21 1.4067(12)
C1 C2 1.3641(13)
C2 C3 1.4651(13)
C2 C20 1.4616(13)
C3 H3 0.993(13)
C3 C4 1.3419(14)
C4 H4 0.979(12)
C5 C6 1.4037(14)
C5 C10 1.4065(13)
C6 C7 1.3959(14)
C6 C14 1.5212(13)
C7 H7 0.988(13)
C7 C8 1.3910(14)
C8 C9 1.3929(14)
C8 C17 1.5199(13)
C9 H9 0.992(12)
C9 C10 1.3933(13)
C10 C11 1.5213(13)
C11 H11 1.000(13)
C11 C12 1.5311(14)
C11 C13 1.5273(15)
C12 H12A 1.006(14)
C12 H12B 1.020(14)
C12 H12C 0.985(15)
C13 H13A 1.008(16)
C13 H13B 1.009(15)
C13 H13C 1.005(17)
C14 H14 0.987(14)
C14 C15 1.5215(16)
C14 C16 1.5205(15)
C15 H15A 0.983(16)
C15 H15B 0.994(19)
C15 H15C 1.00(2)
C16 H16A 0.997(16)
C16 H16B 0.99(2)
C16 H16C 1.04(2)
C17 H17 1.010(13)
C17 C18 1.5271(15)
C17 C19 1.5228(16)
C18 H18A 0.992(16)
C18 H18B 1.004(16)
C18 H18C 1.026(16)
C19 H19A 1.001(17)
C19 H19B 0.991(16)
C19 H19C 1.003(18)
C20 H20 0.964(13)
C20 C21 1.3372(14)
C21 H21 0.981(13)
C22 C23 1.3981(13)
C22 C27 1.4006(13)
C23 C24 1.3912(14)
C23 C30 1.5068(13)
C24 H24 0.984(14)
C24 C25 1.3930(14)
C25 C26 1.3888(14)
C25 C29 1.5040(15)
C26 H26 0.978(13)
C26 C27 1.3923(14)
C27 C28 1.5042(14)
C28 H28A 0.998(15)
C28 H28B 0.993(15)
C28 H28C 0.981(16)
C29 H29A 0.991(19)
C29 H29B 0.99(2)
C29 H29C 0.96(2)
C30 H30A 0.982(16)
C30 H30B 0.980(16)
C30 H30C 0.991(15)
C31 H31 0.962(13)
C31 C32 1.3237(15)
C32 H32 0.977(14)
C33 C34 1.4046(14)
C33 C38 1.4026(14)
C34 C35 1.3954(15)
C34 C41 1.5076(14)
C35 H35 0.996(14)
C35 C36 1.3921(16)
C36 C37 1.3910(16)
C36 C40 1.5086(15)
C37 H37 0.980(13)
C37 C38 1.3940(15)
C38 C39 1.5066(15)
C39 H39A 0.998(16)
C39 H39B 0.986(17)
C39 H39C 0.984(16)
C40 H40A 1.02(3)
C40 H40B 1.01(3)
C40 H40C 1.00(3)
C40 H40D 1.03(3)
C40 H40E 1.01(3)
C40 H40F 1.00(3)
C41 H41A 0.986(15)
C41 H41B 0.994(15)
C41 H41C 0.989(15)
